data_7234664
loop_
_publ_author_name
'Miroslaw Maczka'
'Anna Gagor'
'Nathalia Leal Marinho Costa'
'Waldeci Paraguassu'
'Adam Sieradzki'
'Adam Pikul'

_publ_section_title
;
 Temperature- and pressure-induced phase transitions in the niccolite-type
 formate framework of [H3N(CH3)4NH3][Mn2(HCOO)6]
;
_journal_name_full 'Journal of Materials Chemistry C'
_journal_page_first 3185
_journal_page_last 3194
_journal_paper_doi 10.1039/C6TC00611F
_journal_volume 4
_journal_year 2016
_chemical_formula_sum 'C10 H20 Mn2 N2 O12'
_chemical_formula_weight 470.16
_space_group_crystal_system trigonal
_space_group_IT_number 163
_space_group_name_Hall '-P 3 2c'
_space_group_name_H-M_alt 'P -3 1 c'
_atom_sites_solution_hydrogens geom
_cell_angle_alpha 90
_cell_angle_beta 90
_cell_angle_gamma 120
_cell_formula_units_Z 2
_cell_length_a 8.6962(2)
_cell_length_b 8.6962(2)
_cell_length_c 13.6572(6)
_cell_measurement_reflns_used 6106
_cell_measurement_temperature 360(2)
_cell_measurement_theta_max 28.1630
_cell_measurement_theta_min 2.7300
_cell_volume 894.44(5)
_computing_cell_refinement
;
CrysAlisPro, Agilent Technologies,
Version 1.171.37.35h (release 09-02-2015 CrysAlis171 .NET)
(compiled Feb  9 2015,16:26:32)
;
_computing_data_collection
;
CrysAlisPro, Agilent Technologies,
Version 1.171.37.35h (release 09-02-2015 CrysAlis171 .NET)
(compiled Feb  9 2015,16:26:32)
;
_computing_data_reduction
;
CrysAlisPro, Agilent Technologies,
Version 1.171.37.35h (release 09-02-2015 CrysAlis171 .NET)
(compiled Feb  9 2015,16:26:32)
;
_computing_structure_refinement 'SHELXL-2014/7 (Sheldrick, 2014)'
_diffrn_ambient_temperature 360(2)
_diffrn_detector 'CCD plate'
_diffrn_detector_area_resol_mean 8.4350
_diffrn_detector_type 'Sapphire1, long nozzle'
_diffrn_measured_fraction_theta_full 1.000
_diffrn_measured_fraction_theta_max 0.976
_diffrn_measurement_device 'four-circle diffractometer'
_diffrn_measurement_device_type 'Xcalibur, Sapphire1, long nozzle'
_diffrn_radiation_monochromator graphite
_diffrn_radiation_probe x-ray
_diffrn_radiation_type 'Mo K\a'
_diffrn_radiation_wavelength 0.71073
_diffrn_reflns_av_R_equivalents 0.0225
_diffrn_reflns_av_unetI/netI 0.0103
_diffrn_reflns_Laue_measured_fraction_full 1.000
_diffrn_reflns_Laue_measured_fraction_max 0.976
_diffrn_reflns_limit_h_max 11
_diffrn_reflns_limit_h_min -11
_diffrn_reflns_limit_k_max 11
_diffrn_reflns_limit_k_min -11
_diffrn_reflns_limit_l_max 17
_diffrn_reflns_limit_l_min -17
_diffrn_reflns_number 9753
_diffrn_reflns_point_group_measured_fraction_full 1.000
_diffrn_reflns_point_group_measured_fraction_max 0.976
_diffrn_reflns_theta_full 25.242
_diffrn_reflns_theta_max 28.190
_diffrn_reflns_theta_min 2.695
_diffrn_source 'Enhance (Mo) X-ray Source'
_exptl_absorpt_coefficient_mu 1.475
_exptl_absorpt_correction_T_max 1.00000
_exptl_absorpt_correction_T_min 0.84586
_exptl_absorpt_correction_type multi-scan
_exptl_absorpt_process_details
;
CrysAlisPro, Agilent Technologies,
Version 1.171.37.35h (release 09-02-2015 CrysAlis171 .NET)
(compiled Feb  9 2015,16:26:32)
Empirical absorption correction using spherical harmonics,
 implemented in SCALE3 ABSPACK scaling algorithm.
;
_exptl_crystal_density_diffrn 1.746
_exptl_crystal_description prism
_exptl_crystal_F_000 480
_exptl_crystal_size_max 0.21
_exptl_crystal_size_mid 0.18
_exptl_crystal_size_min 0.17
_refine_diff_density_max 0.917
_refine_diff_density_min -0.580
_refine_diff_density_rms 0.088
_refine_ls_extinction_coef .
_refine_ls_extinction_method none
_refine_ls_goodness_of_fit_ref 1.201
_refine_ls_hydrogen_treatment constr
_refine_ls_matrix_type full
_refine_ls_number_parameters 44
_refine_ls_number_reflns 739
_refine_ls_number_restraints 3
_refine_ls_restrained_S_all 1.225
_refine_ls_R_factor_all 0.0523
_refine_ls_R_factor_gt 0.0478
_refine_ls_shift/su_max 0.001
_refine_ls_shift/su_mean 0.000
_refine_ls_structure_factor_coef Fsqd
_refine_ls_weighting_details 'w=1/[\s^2^(Fo^2^)+(0.0700P)^2^+1.4000P] where P=(Fo^2^+2Fc^2^)/3'
_refine_ls_weighting_scheme calc
_refine_ls_wR_factor_gt 0.1392
_refine_ls_wR_factor_ref 0.1429
_reflns_Friedel_coverage 0.000
_reflns_Friedel_fraction_full .
_reflns_Friedel_fraction_max .
_reflns_number_gt 675
_reflns_number_total 739
_reflns_threshold_expression 'I > 2\s(I)'
_cod_data_source_file J-Mater-Chem-C-2016-4-3185.cif
_cod_data_source_block 360K
_cod_original_cell_volume 894.44(6)
_cod_database_code 7234664
_shelx_space_group_comment
;
The symmetry employed for this shelxl refinement is uniquely defined
by the following loop, which should always be used as a source of
symmetry information in preference to the above space-group names.
They are only intended as comments.
;

loop_
_space_group_symop_operation_xyz
'x, y, z'
'-y, x-y, z'
'-x+y, -x, z'
'-y, -x, -z+1/2'
'-x+y, y, -z+1/2'
'x, x-y, -z+1/2'
'-x, -y, -z'
'y, -x+y, -z'
'x-y, x, -z'
'y, x, z-1/2'
'x-y, -y, z-1/2'
'-x, -x+y, z-1/2'

loop_
_atom_site_label
_atom_site_type_symbol
_atom_site_fract_x
_atom_site_fract_y
_atom_site_fract_z
_atom_site_U_iso_or_equiv
_atom_site_adp_type
_atom_site_occupancy
_atom_site_site_symmetry_order
_atom_site_calc_flag
_atom_site_refinement_flags_posn
_atom_site_refinement_flags_adp
_atom_site_refinement_flags_occupancy
_atom_site_disorder_assembly
_atom_site_disorder_group
Mn1 Mn 0.6667 0.3333 0.2500 0.0259(3) Uani 1 6 d S T P . .
Mn2 Mn 1.0000 0.0000 0.0000 0.0250(3) Uani 1 6 d S T P . .
C1 C 0.8876(5) 0.2136(5) 0.1292(3) 0.0453(9) Uani 1 1 d . . . . .
H1 H 0.7949 0.1013 0.1453 0.054 Uiso 1 1 calc R U . . .
O1 O 0.8707(4) 0.3390(4) 0.1556(2) 0.0535(8) Uani 1 1 d . . . . .
O2 O 1.0120(3) 0.2179(4) 0.0841(2) 0.0468(7) Uani 1 1 d . . . . .
N1 N 0.3511(14) -0.4715(11) 0.0640(7) 0.053(2) Uiso 0.3333 1 d D . P A 1
H1A H 0.4444 -0.4749 0.0882 0.079 Uiso 0.3333 1 calc R U P A 1
H1B H 0.3664 -0.4488 0.0001 0.079 Uiso 0.3333 1 calc R U P A 1
H1C H 0.2533 -0.5759 0.0737 0.079 Uiso 0.3333 1 calc R U P A 1
C2 C 0.3333 -0.3333 0.1128(6) 0.084(3) Uani 1 3 d DS T P A 1
H2A H 0.2077 -0.3745 0.1203 0.101 Uiso 0.3333 1 calc R U P A 1
H2B H 0.3823 -0.2304 0.0701 0.101 Uiso 0.3333 1 calc R U P A 1
C3 C 0.4194(12) -0.2744(19) 0.2113(5) 0.056(3) Uiso 0.3333 1 d D . P A 1
H3A H 0.4652 -0.3513 0.2306 0.067 Uiso 0.3333 1 calc R U P A 1
H3B H 0.5200 -0.1551 0.2050 0.067 Uiso 0.3333 1 calc R U P A 1

loop_
_atom_site_aniso_label
_atom_site_aniso_U_11
_atom_site_aniso_U_22
_atom_site_aniso_U_33
_atom_site_aniso_U_23
_atom_site_aniso_U_13
_atom_site_aniso_U_12
Mn1 0.0254(4) 0.0254(4) 0.0271(5) 0.000 0.000 0.0127(2)
Mn2 0.0231(4) 0.0231(4) 0.0289(6) 0.000 0.000 0.0116(2)
C1 0.0413(19) 0.0370(18) 0.055(2) -0.0100(15) 0.0104(16) 0.0179(15)
O1 0.0486(16) 0.0469(15) 0.0692(17) -0.0091(13) 0.0177(13) 0.0271(13)
O2 0.0408(14) 0.0423(14) 0.0581(15) -0.0153(12) 0.0067(11) 0.0213(11)
C2 0.098(5) 0.098(5) 0.058(5) 0.000 0.000 0.049(3)

loop_
_atom_type_symbol
_atom_type_description
_atom_type_scat_dispersion_real
_atom_type_scat_dispersion_imag
_atom_type_scat_source
C C 0.0033 0.0016 'International Tables Vol C Tables 4.2.6.8 and 6.1.1.4'
H H 0.0000 0.0000 'International Tables Vol C Tables 4.2.6.8 and 6.1.1.4'
N N 0.0061 0.0033 'International Tables Vol C Tables 4.2.6.8 and 6.1.1.4'
O O 0.0106 0.0060 'International Tables Vol C Tables 4.2.6.8 and 6.1.1.4'
Mn Mn 0.3368 0.7283 'International Tables Vol C Tables 4.2.6.8 and 6.1.1.4'

loop_
_geom_angle_atom_site_label_1
_geom_angle_atom_site_label_2
_geom_angle_atom_site_label_3
_geom_angle
_geom_angle_site_symmetry_1
_geom_angle_site_symmetry_3
O1 Mn1 O1 88.43(12) 4_665 6
O1 Mn1 O1 90.03(16) 4_665 3_665
O1 Mn1 O1 177.77(15) 6 3_665
O1 Mn1 O1 177.77(15) 4_665 2_655
O1 Mn1 O1 93.15(16) 6 2_655
O1 Mn1 O1 88.43(12) 3_665 2_655
O1 Mn1 O1 88.43(12) 4_665 5_655
O1 Mn1 O1 88.43(12) 6 5_655
O1 Mn1 O1 93.15(16) 3_665 5_655
O1 Mn1 O1 90.03(16) 2_655 5_655
O1 Mn1 O1 93.15(16) 4_665 .
O1 Mn1 O1 90.03(16) 6 .
O1 Mn1 O1 88.43(12) 3_665 .
O1 Mn1 O1 88.43(12) 2_655 .
O1 Mn1 O1 177.77(15) 5_655 .
O2 Mn2 O2 180.0 . 7_755
O2 Mn2 O2 85.35(11) . 9_545
O2 Mn2 O2 94.65(11) 7_755 9_545
O2 Mn2 O2 94.65(11) . 3_765
O2 Mn2 O2 85.35(11) 7_755 3_765
O2 Mn2 O2 180.00(16) 9_545 3_765
O2 Mn2 O2 94.65(11) . 2_645
O2 Mn2 O2 85.35(11) 7_755 2_645
O2 Mn2 O2 85.35(11) 9_545 2_645
O2 Mn2 O2 94.65(11) 3_765 2_645
O2 Mn2 O2 85.35(11) . 8_665
O2 Mn2 O2 94.65(11) 7_755 8_665
O2 Mn2 O2 94.65(11) 9_545 8_665
O2 Mn2 O2 85.35(11) 3_765 8_665
O2 Mn2 O2 180.00(12) 2_645 8_665
O1 C1 O2 128.0(4) . .
C1 O1 Mn1 127.9(3) . .
C1 O2 Mn2 125.5(2) . .
N1 C2 C3 117.0(6) . .
C3 C3 C2 115.6(10) 5_655 .

loop_
_geom_bond_atom_site_label_1
_geom_bond_atom_site_label_2
_geom_bond_distance
_geom_bond_site_symmetry_2
Mn1 O1 2.174(3) 4_665
Mn1 O1 2.174(3) 6
Mn1 O1 2.174(3) 3_665
Mn1 O1 2.174(3) 2_655
Mn1 O1 2.174(3) 5_655
Mn1 O1 2.174(3) .
Mn2 O2 2.173(2) .
Mn2 O2 2.173(2) 7_755
Mn2 O2 2.173(2) 9_545
Mn2 O2 2.173(2) 3_765
Mn2 O2 2.173(2) 2_645
Mn2 O2 2.173(2) 8_665
C1 O1 1.225(4) .
C1 O2 1.229(4) .
N1 C2 1.4484(10) .
C2 C3 1.499(8) .
C3 C3 1.445(9) 5_655
